data_1567761
loop_
_publ_author_name
'Tien, Chieh-Hung'
'Lough, Alan J.'
'Yudin, Andrei K.'

_publ_section_title
;
 Iminologous epoxide ring-closure
;
_journal_issue 41
_journal_name_full 'Chemical Science'
_journal_page_first 12175
_journal_page_last 12179
_journal_paper_doi 10.1039/D2SC04496J
_journal_volume 13
_journal_year 2022
_chemical_formula_moiety 'C13 H20 B F3 N2 O3'
_chemical_formula_sum 'C13 H20 B F3 N2 O3'
_chemical_formula_weight 320.12
_space_group_crystal_system monoclinic
_space_group_IT_number 15
_space_group_name_Hall '-C 2yc'
_space_group_name_H-M_alt 'C 1 2/c 1'
_atom_sites_solution_hydrogens geom
_audit_creation_method SHELXL-2019/1
_audit_update_record
;
2022-08-02 deposited with the CCDC.	2022-10-05 downloaded from the CCDC.
;
_cell_angle_alpha 90
_cell_angle_beta 91.156(2)
_cell_angle_gamma 90
_cell_formula_units_Z 8
_cell_length_a 31.0762(14)
_cell_length_b 9.4685(4)
_cell_length_c 12.1756(5)
_cell_measurement_reflns_used 9895
_cell_measurement_temperature 150(2)
_cell_measurement_theta_max 65.05
_cell_measurement_theta_min 4.88
_cell_volume 3581.9(3)
_computing_cell_refinement APEX4
_computing_data_collection 'APEX4 (Bruker AXS, 2021)'
_computing_data_reduction APEX4
_computing_molecular_graphics 'PLATON (Spek, 2009)'
_computing_publication_material 'SHELXTL (Sheldrick, 2008)'
_computing_structure_refinement 'SHELXL-2019/1 (Sheldrick, 2015b)'
_computing_structure_solution 'SHELXT 2018/2 (Sheldrick, 2015a)'
_diffrn_ambient_temperature 150(2)
_diffrn_measured_fraction_theta_full 0.983
_diffrn_measured_fraction_theta_max 0.983
_diffrn_measurement_device_type 'Bruker Kappa APEX-DUO CMOS PHOTON II'
_diffrn_measurement_method '\f and \w scans'
_diffrn_radiation_type CuK\a
_diffrn_radiation_wavelength 1.54178
_diffrn_reflns_av_R_equivalents 0.0364
_diffrn_reflns_av_unetI/netI 0.0194
_diffrn_reflns_Laue_measured_fraction_full 0.983
_diffrn_reflns_Laue_measured_fraction_max 0.983
_diffrn_reflns_limit_h_max 36
_diffrn_reflns_limit_h_min -36
_diffrn_reflns_limit_k_max 11
_diffrn_reflns_limit_k_min -11
_diffrn_reflns_limit_l_max 14
_diffrn_reflns_limit_l_min -14
_diffrn_reflns_number 32058
_diffrn_reflns_point_group_measured_fraction_full 0.983
_diffrn_reflns_point_group_measured_fraction_max 0.983
_diffrn_reflns_theta_full 65.997
_diffrn_reflns_theta_max 65.997
_diffrn_reflns_theta_min 2.844
_diffrn_source 'Incoatec ImuS with multi-layer optics'
_exptl_absorpt_coefficient_mu 0.888
_exptl_absorpt_correction_T_max 0.7527
_exptl_absorpt_correction_T_min 0.5999
_exptl_absorpt_correction_type multi-scan
_exptl_absorpt_process_details 'SADABS (Krause et al., 2015)'
_exptl_crystal_colour colourless
_exptl_crystal_density_diffrn 1.187
_exptl_crystal_description plate
_exptl_crystal_F_000 1344
_exptl_crystal_size_max 0.260
_exptl_crystal_size_mid 0.130
_exptl_crystal_size_min 0.020
_refine_diff_density_max 0.238
_refine_diff_density_min -0.234
_refine_diff_density_rms 0.043
_refine_ls_extinction_method none
_refine_ls_goodness_of_fit_ref 1.051
_refine_ls_hydrogen_treatment constr
_refine_ls_matrix_type full
_refine_ls_number_parameters 201
_refine_ls_number_reflns 3076
_refine_ls_number_restraints 0
_refine_ls_restrained_S_all 1.051
_refine_ls_R_factor_all 0.0504
_refine_ls_R_factor_gt 0.0451
_refine_ls_shift/su_max 0.001
_refine_ls_shift/su_mean 0.000
_refine_ls_structure_factor_coef Fsqd
_refine_ls_weighting_details 'w=1/[\s^2^(Fo^2^)+(0.0568P)^2^+4.9152P] where P=(Fo^2^+2Fc^2^)/3'
_refine_ls_weighting_scheme calc
_refine_ls_wR_factor_gt 0.1210
_refine_ls_wR_factor_ref 0.1240
_reflns_Friedel_coverage 0.000
_reflns_number_gt 2681
_reflns_number_total 3076
_reflns_threshold_expression 'I > 2\s(I)'
_cod_data_source_file d2sc04496j2.cif
_cod_data_source_block d2241_b_sq
_cod_depositor_comments 'Adding full bibliography for 1567759--1567762.cif.'
_cod_original_sg_symbol_H-M 'C 2/c'
_cod_database_code 1567761
_shelx_shelxl_version_number 2019/1
_shelx_space_group_comment
; 
The symmetry employed for this shelxl refinement is uniquely defined 
by the following loop, which should always be used as a source of 
symmetry information in preference to the above space-group names. 
They are only intended as comments. 
;
_shelx_estimated_absorpt_t_min 0.802
_shelx_estimated_absorpt_t_max 0.982

loop_
_space_group_symop_operation_xyz
'x, y, z'
'-x, y, -z+1/2'
'x+1/2, y+1/2, z'
'-x+1/2, y+1/2, -z+1/2'
'-x, -y, -z'
'x, -y, z-1/2'
'-x+1/2, -y+1/2, -z'
'x+1/2, -y+1/2, z-1/2'

loop_
_atom_site_label
_atom_site_type_symbol
_atom_site_fract_x
_atom_site_fract_y
_atom_site_fract_z
_atom_site_U_iso_or_equiv
_atom_site_adp_type
_atom_site_occupancy
_atom_site_site_symmetry_order
_atom_site_calc_flag
_atom_site_refinement_flags_posn
_atom_site_refinement_flags_adp
_atom_site_refinement_flags_occupancy
_atom_site_disorder_assembly
_atom_site_disorder_group
F1 F 0.61040(4) 0.31293(12) 0.69326(9) 0.0433(3) Uani 1 1 d . . . . .
F2 F 0.67996(4) 0.31139(12) 0.64526(9) 0.0454(3) Uani 1 1 d . . . . .
F3 F 0.70215(4) 0.82019(14) 0.77464(13) 0.0598(4) Uani 1 1 d . . . . .
O1 O 0.65846(4) 0.46847(13) 0.78377(10) 0.0309(3) Uani 1 1 d . . . . .
O2 O 0.63748(4) 0.51287(13) 0.60283(10) 0.0329(3) Uani 1 1 d . . . . .
O3 O 0.63110(8) 0.98961(17) 0.46268(14) 0.0714(6) Uani 1 1 d . . . . .
N1 N 0.62892(5) 0.74688(16) 0.59758(12) 0.0326(4) Uani 1 1 d . . . . .
N2 N 0.47268(6) 0.6402(3) 0.91030(17) 0.0634(6) Uani 1 1 d . . . . .
C1 C 0.65697(6) 0.61712(19) 0.77091(14) 0.0286(4) Uani 1 1 d . . . . .
C2 C 0.63954(6) 0.63327(19) 0.65182(15) 0.0290(4) Uani 1 1 d . . . . .
C3 C 0.62383(9) 0.8891(2) 0.64434(18) 0.0469(6) Uani 1 1 d . . . . .
H3A H 0.636244 0.891553 0.719832 0.056 Uiso 1 1 calc R U . . .
H3B H 0.592865 0.912808 0.648108 0.056 Uiso 1 1 calc R U . . .
C4 C 0.64625(12) 0.9951(3) 0.5739(2) 0.0699(9) Uani 1 1 d . . . . .
H4A H 0.641444 1.091004 0.603573 0.084 Uiso 1 1 calc R U . . .
H4B H 0.677601 0.976360 0.576548 0.084 Uiso 1 1 calc R U . . .
C5 C 0.61636(7) 0.7400(2) 0.47973(16) 0.0383(5) Uani 1 1 d . . . . .
H5A H 0.584905 0.753750 0.470909 0.046 Uiso 1 1 calc R U . . .
H5B H 0.623738 0.646088 0.449656 0.046 Uiso 1 1 calc R U . . .
C6 C 0.63983(9) 0.8534(2) 0.41850(19) 0.0532(6) Uani 1 1 d . . . . .
H6A H 0.671177 0.835020 0.423170 0.064 Uiso 1 1 calc R U . . .
H6B H 0.630855 0.851083 0.340046 0.064 Uiso 1 1 calc R U . . .
C7 C 0.70447(7) 0.6715(2) 0.78058(17) 0.0393(5) Uani 1 1 d . . . . .
C8 C 0.72454(7) 0.6326(3) 0.89056(19) 0.0592(7) Uani 1 1 d . . . . .
H8A H 0.754751 0.662339 0.892890 0.089 Uiso 1 1 calc R U . . .
H8B H 0.722907 0.530067 0.900844 0.089 Uiso 1 1 calc R U . . .
H8C H 0.708988 0.680026 0.949264 0.089 Uiso 1 1 calc R U . . .
C9 C 0.73235(7) 0.6243(3) 0.68707(19) 0.0492(6) Uani 1 1 d . . . . .
H9A H 0.761300 0.663942 0.696875 0.074 Uiso 1 1 calc R U . . .
H9B H 0.719739 0.657321 0.617264 0.074 Uiso 1 1 calc R U . . .
H9C H 0.734076 0.520931 0.686469 0.074 Uiso 1 1 calc R U . . .
C10 C 0.62804(6) 0.6778(2) 0.85976(14) 0.0300(4) Uani 1 1 d . . . . .
H10A H 0.637756 0.641133 0.932262 0.036 Uiso 1 1 calc R U . . .
H10B H 0.631198 0.781812 0.861129 0.036 Uiso 1 1 calc R U . . .
C11 C 0.58059(6) 0.6408(2) 0.84155(15) 0.0334(4) Uani 1 1 d . . . . .
H11A H 0.569019 0.692560 0.776748 0.040 Uiso 1 1 calc R U . . .
H11B H 0.577621 0.538383 0.827065 0.040 Uiso 1 1 calc R U . . .
C12 C 0.55506(6) 0.6804(3) 0.94289(17) 0.0409(5) Uani 1 1 d . . . . .
H12A H 0.565199 0.622624 1.006035 0.049 Uiso 1 1 calc R U . . .
H12B H 0.560398 0.780876 0.961117 0.049 Uiso 1 1 calc R U . . .
C13 C 0.50875(7) 0.6583(3) 0.92551(17) 0.0463(5) Uani 1 1 d . . . . .
B1 B 0.64730(8) 0.3942(2) 0.68497(17) 0.0331(5) Uani 1 1 d . . . . .

loop_
_atom_site_aniso_label
_atom_site_aniso_U_11
_atom_site_aniso_U_22
_atom_site_aniso_U_33
_atom_site_aniso_U_23
_atom_site_aniso_U_13
_atom_site_aniso_U_12
F1 0.0533(7) 0.0347(6) 0.0414(6) 0.0016(5) -0.0087(5) -0.0089(5)
F2 0.0607(8) 0.0364(7) 0.0393(6) -0.0066(5) 0.0025(5) 0.0151(6)
F3 0.0512(8) 0.0406(7) 0.0880(11) -0.0147(7) 0.0145(7) -0.0189(6)
O1 0.0392(7) 0.0269(7) 0.0265(6) -0.0027(5) -0.0021(5) 0.0013(5)
O2 0.0501(8) 0.0231(7) 0.0253(6) -0.0039(5) -0.0019(6) 0.0016(6)
O3 0.1386(19) 0.0277(8) 0.0481(10) 0.0059(7) 0.0071(10) -0.0088(10)
N1 0.0447(9) 0.0249(8) 0.0283(8) -0.0028(6) 0.0046(7) -0.0012(7)
N2 0.0359(11) 0.1049(19) 0.0494(12) 0.0025(12) 0.0003(9) 0.0076(11)
C1 0.0317(10) 0.0262(9) 0.0278(9) -0.0043(7) 0.0012(7) -0.0025(7)
C2 0.0333(10) 0.0254(9) 0.0285(9) -0.0041(7) 0.0054(7) -0.0015(7)
C3 0.0781(16) 0.0243(10) 0.0385(11) -0.0043(9) 0.0070(10) 0.0064(10)
C4 0.124(3) 0.0313(12) 0.0543(15) -0.0031(11) 0.0052(16) -0.0196(14)
C5 0.0555(13) 0.0304(10) 0.0290(10) 0.0022(8) 0.0011(9) -0.0004(9)
C6 0.0859(18) 0.0365(12) 0.0379(12) 0.0028(9) 0.0143(11) -0.0084(12)
C7 0.0352(11) 0.0395(11) 0.0432(11) -0.0080(9) 0.0047(9) -0.0090(9)
C8 0.0348(12) 0.097(2) 0.0456(13) -0.0090(13) -0.0047(10) -0.0183(13)
C9 0.0359(11) 0.0628(15) 0.0494(13) -0.0021(11) 0.0113(10) -0.0025(11)
C10 0.0335(10) 0.0309(10) 0.0257(9) -0.0064(7) 0.0014(7) -0.0023(8)
C11 0.0315(10) 0.0386(11) 0.0300(9) -0.0049(8) -0.0003(8) 0.0007(8)
C12 0.0324(10) 0.0570(14) 0.0335(10) -0.0026(9) 0.0022(8) 0.0031(9)
C13 0.0386(13) 0.0660(15) 0.0342(11) 0.0027(10) 0.0029(9) 0.0101(11)
B1 0.0446(13) 0.0268(11) 0.0278(10) -0.0011(9) -0.0020(9) 0.0028(9)

loop_
_atom_type_symbol
_atom_type_description
_atom_type_scat_dispersion_real
_atom_type_scat_dispersion_imag
_atom_type_scat_source
C C 0.0181 0.0091 'International Tables Vol C Tables 4.2.6.8 and 6.1.1.4'
H H 0.0000 0.0000 'International Tables Vol C Tables 4.2.6.8 and 6.1.1.4'
O O 0.0492 0.0322 'International Tables Vol C Tables 4.2.6.8 and 6.1.1.4'
F F 0.0727 0.0534 'International Tables Vol C Tables 4.2.6.8 and 6.1.1.4'
N N 0.0311 0.0180 'International Tables Vol C Tables 4.2.6.8 and 6.1.1.4'
B B 0.0090 0.0039 'International Tables Vol C Tables 4.2.6.8 and 6.1.1.4'

loop_
_geom_angle_atom_site_label_1
_geom_angle_atom_site_label_2
_geom_angle_atom_site_label_3
_geom_angle
_geom_angle_site_symmetry_1
_geom_angle_site_symmetry_3
_geom_angle_publ_flag
C1 O1 B1 112.87(14) . . ?
C2 O2 B1 109.86(14) . . ?
C6 O3 C4 109.2(2) . . ?
C2 N1 C3 126.03(16) . . ?
C2 N1 C5 120.95(16) . . ?
C3 N1 C5 112.76(16) . . ?
O1 C1 C10 108.22(14) . . ?
O1 C1 C2 102.24(13) . . ?
C10 C1 C2 115.21(15) . . ?
O1 C1 C7 106.85(15) . . ?
C10 C1 C7 112.91(15) . . ?
C2 C1 C7 110.50(15) . . ?
O2 C2 N1 119.15(16) . . ?
O2 C2 C1 111.12(15) . . ?
N1 C2 C1 129.68(16) . . ?
N1 C3 C4 109.63(19) . . ?
N1 C3 H3A 109.7 . . ?
C4 C3 H3A 109.7 . . ?
N1 C3 H3B 109.7 . . ?
C4 C3 H3B 109.7 . . ?
H3A C3 H3B 108.2 . . ?
O3 C4 C3 111.7(2) . . ?
O3 C4 H4A 109.3 . . ?
C3 C4 H4A 109.3 . . ?
O3 C4 H4B 109.3 . . ?
C3 C4 H4B 109.3 . . ?
H4A C4 H4B 107.9 . . ?
N1 C5 C6 109.13(18) . . ?
N1 C5 H5A 109.9 . . ?
C6 C5 H5A 109.9 . . ?
N1 C5 H5B 109.9 . . ?
C6 C5 H5B 109.9 . . ?
H5A C5 H5B 108.3 . . ?
O3 C6 C5 111.16(19) . . ?
O3 C6 H6A 109.4 . . ?
C5 C6 H6A 109.4 . . ?
O3 C6 H6B 109.4 . . ?
C5 C6 H6B 109.4 . . ?
H6A C6 H6B 108.0 . . ?
F3 C7 C8 107.98(19) . . ?
F3 C7 C9 106.62(18) . . ?
C8 C7 C9 111.24(19) . . ?
F3 C7 C1 106.09(16) . . ?
C8 C7 C1 110.98(17) . . ?
C9 C7 C1 113.55(17) . . ?
C7 C8 H8A 109.5 . . ?
C7 C8 H8B 109.5 . . ?
H8A C8 H8B 109.5 . . ?
C7 C8 H8C 109.5 . . ?
H8A C8 H8C 109.5 . . ?
H8B C8 H8C 109.5 . . ?
C7 C9 H9A 109.5 . . ?
C7 C9 H9B 109.5 . . ?
H9A C9 H9B 109.5 . . ?
C7 C9 H9C 109.5 . . ?
H9A C9 H9C 109.5 . . ?
H9B C9 H9C 109.5 . . ?
C11 C10 C1 112.97(14) . . ?
C11 C10 H10A 109.0 . . ?
C1 C10 H10A 109.0 . . ?
C11 C10 H10B 109.0 . . ?
C1 C10 H10B 109.0 . . ?
H10A C10 H10B 107.8 . . ?
C12 C11 C10 110.02(15) . . ?
C12 C11 H11A 109.7 . . ?
C10 C11 H11A 109.7 . . ?
C12 C11 H11B 109.7 . . ?
C10 C11 H11B 109.7 . . ?
H11A C11 H11B 108.2 . . ?
C13 C12 C11 111.90(17) . . ?
C13 C12 H12A 109.2 . . ?
C11 C12 H12A 109.2 . . ?
C13 C12 H12B 109.2 . . ?
C11 C12 H12B 109.2 . . ?
H12A C12 H12B 107.9 . . ?
N2 C13 C12 178.9(2) . . ?
F2 B1 F1 109.01(17) . . ?
F2 B1 O1 114.02(17) . . ?
F1 B1 O1 113.49(16) . . ?
F2 B1 O2 109.09(16) . . ?
F1 B1 O2 107.50(16) . . ?
O1 B1 O2 103.32(15) . . ?

loop_
_geom_bond_atom_site_label_1
_geom_bond_atom_site_label_2
_geom_bond_distance
_geom_bond_site_symmetry_2
_geom_bond_publ_flag
F1 B1 1.386(3) . ?
F2 B1 1.378(3) . ?
F3 C7 1.411(3) . ?
O1 C1 1.417(2) . ?
O1 B1 1.430(2) . ?
O2 C2 1.288(2) . ?
O2 B1 1.531(2) . ?
O3 C6 1.425(3) . ?
O3 C4 1.426(3) . ?
N1 C2 1.301(2) . ?
N1 C3 1.472(2) . ?
N1 C5 1.481(3) . ?
N2 C13 1.145(3) . ?
C1 C10 1.532(2) . ?
C1 C2 1.545(2) . ?
C1 C7 1.566(3) . ?
C3 C4 1.501(3) . ?
C3 H3A 0.9900 . ?
C3 H3B 0.9900 . ?
C4 H4A 0.9900 . ?
C4 H4B 0.9900 . ?
C5 C6 1.504(3) . ?
C5 H5A 0.9900 . ?
C5 H5B 0.9900 . ?
C6 H6A 0.9900 . ?
C6 H6B 0.9900 . ?
C7 C8 1.512(3) . ?
C7 C9 1.512(3) . ?
C8 H8A 0.9800 . ?
C8 H8B 0.9800 . ?
C8 H8C 0.9800 . ?
C9 H9A 0.9800 . ?
C9 H9B 0.9800 . ?
C9 H9C 0.9800 . ?
C10 C11 1.527(3) . ?
C10 H10A 0.9900 . ?
C10 H10B 0.9900 . ?
C11 C12 1.527(3) . ?
C11 H11A 0.9900 . ?
C11 H11B 0.9900 . ?
C12 C13 1.465(3) . ?
C12 H12A 0.9900 . ?
C12 H12B 0.9900 . ?

loop_
_geom_torsion_atom_site_label_1
_geom_torsion_atom_site_label_2
_geom_torsion_atom_site_label_3
_geom_torsion_atom_site_label_4
_geom_torsion
_geom_torsion_site_symmetry_1
_geom_torsion_site_symmetry_2
_geom_torsion_site_symmetry_3
_geom_torsion_site_symmetry_4
_geom_torsion_publ_flag
B1 O1 C1 C10 126.53(16) . . . . ?
B1 O1 C1 C2 4.50(19) . . . . ?
B1 O1 C1 C7 -111.61(17) . . . . ?
B1 O2 C2 N1 -174.74(17) . . . . ?
B1 O2 C2 C1 7.6(2) . . . . ?
C3 N1 C2 O2 171.21(19) . . . . ?
C5 N1 C2 O2 -2.6(3) . . . . ?
C3 N1 C2 C1 -11.6(3) . . . . ?
C5 N1 C2 C1 174.56(18) . . . . ?
O1 C1 C2 O2 -7.63(19) . . . . ?
C10 C1 C2 O2 -124.75(17) . . . . ?
C7 C1 C2 O2 105.81(18) . . . . ?
O1 C1 C2 N1 175.03(18) . . . . ?
C10 C1 C2 N1 57.9(3) . . . . ?
C7 C1 C2 N1 -71.5(2) . . . . ?
C2 N1 C3 C4 134.0(2) . . . . ?
C5 N1 C3 C4 -51.7(3) . . . . ?
C6 O3 C4 C3 -61.6(3) . . . . ?
N1 C3 C4 O3 56.0(3) . . . . ?
C2 N1 C5 C6 -133.0(2) . . . . ?
C3 N1 C5 C6 52.4(2) . . . . ?
C4 O3 C6 C5 62.3(3) . . . . ?
N1 C5 C6 O3 -57.3(3) . . . . ?
O1 C1 C7 F3 -176.35(14) . . . . ?
C10 C1 C7 F3 -57.5(2) . . . . ?
C2 C1 C7 F3 73.18(19) . . . . ?
O1 C1 C7 C8 -59.3(2) . . . . ?
C10 C1 C7 C8 59.6(2) . . . . ?
C2 C1 C7 C8 -169.78(18) . . . . ?
O1 C1 C7 C9 66.9(2) . . . . ?
C10 C1 C7 C9 -174.26(18) . . . . ?
C2 C1 C7 C9 -43.6(2) . . . . ?
O1 C1 C10 C11 -69.65(19) . . . . ?
C2 C1 C10 C11 44.0(2) . . . . ?
C7 C1 C10 C11 172.29(16) . . . . ?
C1 C10 C11 C12 169.54(16) . . . . ?
C10 C11 C12 C13 175.01(18) . . . . ?
C1 O1 B1 F2 117.69(18) . . . . ?
C1 O1 B1 F1 -116.67(18) . . . . ?
C1 O1 B1 O2 -0.6(2) . . . . ?
C2 O2 B1 F2 -126.22(17) . . . . ?
C2 O2 B1 F1 115.71(17) . . . . ?
C2 O2 B1 O1 -4.6(2) . . . . ?
